data_7243872
loop_
_publ_author_name
'Wu, Yan-Fang'
'Hu, Zhao-Bo'
'Quan, Lixia'
'Jing, Leina'
'Zhang, Jinlei'
'Chen, Zilu'

_publ_section_title
;
 Single-molecule magnet achieved through topological tuning with sodium
 ions
;
_journal_issue 48
_journal_name_full CrystEngComm
_journal_page_first 8490
_journal_page_last 8497
_journal_paper_doi 10.1039/D1CE01382C
_journal_volume 23
_journal_year 2021
_chemical_formula_sum 'C38 H39 Mn3 N8 O24'
_chemical_formula_weight 1156.59
_space_group_crystal_system triclinic
_space_group_IT_number 2
_space_group_name_Hall '-P 1'
_space_group_name_H-M_alt 'P -1'
_atom_sites_solution_hydrogens mixed
_audit_creation_method SHELXL-2014/7
_audit_update_record
;
2019-12-02 deposited with the CCDC.	2021-11-08 downloaded from the CCDC.
;
_cell_angle_alpha 86.026(4)
_cell_angle_beta 75.057(3)
_cell_angle_gamma 85.102(5)
_cell_formula_units_Z 2
_cell_length_a 11.6155(4)
_cell_length_b 13.4396(6)
_cell_length_c 16.6802(8)
_cell_measurement_reflns_used 5711
_cell_measurement_temperature 153(2)
_cell_measurement_theta_max 25.87
_cell_measurement_theta_min 3.53
_cell_volume 2503.64(19)
_computing_cell_refinement 'CrysAlisPro 1.171.38.43 (Rigaku OD, 2015)'
_computing_data_collection 'CrysAlisPro 1.171.38.43 (Rigaku OD, 2015)'
_computing_data_reduction 'CrysAlisPro 1.171.38.43 (Rigaku OD, 2015)'
_computing_structure_refinement 'SHELXL-2014/7 (Sheldrick, 2014)'
_computing_structure_solution 'SHELXS-97 (Sheldrick, 2008)'
_diffrn_ambient_temperature 153(2)
_diffrn_measured_fraction_theta_full 0.993
_diffrn_measured_fraction_theta_max 0.888
_diffrn_measurement_device_type 'SuperNova, Single source at offset, Eos'
_diffrn_measurement_method '\w scans'
_diffrn_radiation_type MoK\a
_diffrn_radiation_wavelength 0.71073
_diffrn_reflns_av_R_equivalents 0.0586
_diffrn_reflns_av_unetI/netI 0.1227
_diffrn_reflns_Laue_measured_fraction_full 0.993
_diffrn_reflns_Laue_measured_fraction_max 0.888
_diffrn_reflns_limit_h_max 14
_diffrn_reflns_limit_h_min -15
_diffrn_reflns_limit_k_max 17
_diffrn_reflns_limit_k_min -17
_diffrn_reflns_limit_l_max 21
_diffrn_reflns_limit_l_min -22
_diffrn_reflns_number 26750
_diffrn_reflns_point_group_measured_fraction_full 0.993
_diffrn_reflns_point_group_measured_fraction_max 0.888
_diffrn_reflns_theta_full 25.242
_diffrn_reflns_theta_max 28.794
_diffrn_reflns_theta_min 3.438
_diffrn_source 'micro-focus sealed X-ray tube'
_exptl_absorpt_coefficient_mu 0.835
_exptl_absorpt_correction_T_max 0.860
_exptl_absorpt_correction_T_min 0.778
_exptl_absorpt_correction_type multi-scan
_exptl_absorpt_process_details
;
CrysAlisPro 1.171.38.43 (Rigaku Oxford Diffraction, 2015)
Empirical absorption correction using spherical harmonics,
 implemented in SCALE3 ABSPACK scaling algorithm.
;
_exptl_crystal_colour brown
_exptl_crystal_density_diffrn 1.534
_exptl_crystal_description block
_exptl_crystal_F_000 1180
_exptl_crystal_size_max 0.300
_exptl_crystal_size_mid 0.250
_exptl_crystal_size_min 0.180
_refine_diff_density_max 0.989
_refine_diff_density_min -0.464
_refine_diff_density_rms 0.108
_refine_ls_extinction_method none
_refine_ls_goodness_of_fit_ref 1.079
_refine_ls_hydrogen_treatment constr
_refine_ls_matrix_type full
_refine_ls_number_parameters 686
_refine_ls_number_reflns 11576
_refine_ls_number_restraints 71
_refine_ls_restrained_S_all 1.169
_refine_ls_R_factor_all 0.1710
_refine_ls_R_factor_gt 0.0920
_refine_ls_shift/su_max 0.000
_refine_ls_shift/su_mean 0.000
_refine_ls_structure_factor_coef Fsqd
_refine_ls_weighting_details 'w=1/[\s^2^(Fo^2^)+(0.1257P)^2^] where P=(Fo^2^+2Fc^2^)/3'
_refine_ls_weighting_scheme calc
_refine_ls_wR_factor_gt 0.2347
_refine_ls_wR_factor_ref 0.2937
_reflns_Friedel_coverage 0.000
_reflns_number_gt 5401
_reflns_number_total 11576
_reflns_threshold_expression 'I > 2\s(I)'
_cod_data_source_file d1ce01382c2.cif
_cod_data_source_block CCDC1888015
_cod_depositor_comments 'Adding full bibliography for 7243871--7243873.cif.'
_cod_database_code 7243872
_shelx_shelxl_version_number 2014/7
_shelx_space_group_comment
;
The symmetry employed for this shelxl refinement is uniquely defined
by the following loop, which should always be used as a source of
symmetry information in preference to the above space-group names.
They are only intended as comments.
;
_shelx_estimated_absorpt_t_min 0.788
_shelx_estimated_absorpt_t_max 0.864

loop_
_space_group_symop_operation_xyz
'x, y, z'
'-x, -y, -z'

loop_
_atom_site_label
_atom_site_type_symbol
_atom_site_fract_x
_atom_site_fract_y
_atom_site_fract_z
_atom_site_U_iso_or_equiv
_atom_site_adp_type
_atom_site_occupancy
_atom_site_site_symmetry_order
_atom_site_calc_flag
_atom_site_refinement_flags_posn
_atom_site_refinement_flags_adp
_atom_site_refinement_flags_occupancy
_atom_site_disorder_assembly
_atom_site_disorder_group
Mn1 Mn 0.49877(8) 0.47897(7) 0.15218(6) 0.0449(3) Uani 1 1 d . . . . .
Mn2 Mn 0.42202(8) 0.34783(7) 0.32551(6) 0.0489(3) Uani 1 1 d . . . . .
Mn3 Mn 0.67755(8) 0.29996(7) 0.20247(6) 0.0487(3) Uani 1 1 d . . . . .
O1 O 0.5241(3) 0.3656(3) 0.2173(2) 0.0432(10) Uani 1 1 d . . . . .
O2 O 0.1666(5) 0.7866(4) 0.0982(4) 0.0875(18) Uani 1 1 d . . . . .
O3 O 0.4680(4) 0.5827(3) 0.0754(3) 0.0536(11) Uani 1 1 d . . . . .
O4 O 0.3071(4) 0.4508(3) 0.3024(3) 0.0591(12) Uani 1 1 d . . . . .
N1 N 0.3736(5) 0.6515(4) 0.0816(4) 0.0534(14) Uani 1 1 d . . . . .
N2 N 0.3376(4) 0.5087(4) 0.2313(3) 0.0437(12) Uani 1 1 d . . . . .
C1 C 0.1801(6) 0.7196(5) 0.1538(5) 0.0584(19) Uani 1 1 d . . . . .
C2 C 0.2873(6) 0.6474(5) 0.1463(5) 0.0517(16) Uani 1 1 d . . . . .
C3 C 0.2650(5) 0.5816(4) 0.2197(4) 0.0447(14) Uani 1 1 d . . . . .
C4 C 0.1493(5) 0.6158(5) 0.2729(4) 0.0513(16) Uani 1 1 d . . . . .
C5 C 0.0984(6) 0.6962(5) 0.2323(5) 0.0603(19) Uani 1 1 d . . . . .
C6 C -0.0109(7) 0.7445(6) 0.2675(7) 0.081(3) Uani 1 1 d . . . . .
H6 H -0.0424 0.8001 0.2396 0.097 Uiso 1 1 calc R U . . .
C7 C -0.0728(7) 0.7089(6) 0.3450(6) 0.076(2) Uani 1 1 d . . . . .
H7 H -0.1496 0.7387 0.3700 0.091 Uiso 1 1 calc R U . . .
C8 C -0.0256(6) 0.6326(6) 0.3851(5) 0.071(2) Uani 1 1 d . . . . .
H8 H -0.0702 0.6121 0.4390 0.085 Uiso 1 1 calc R U . . .
C9 C 0.0878(6) 0.5800(6) 0.3522(5) 0.0609(19) Uani 1 1 d . . . . .
H9 H 0.1187 0.5255 0.3815 0.073 Uiso 1 1 calc R U . . .
O5 O 0.3737(5) 0.1770(4) 0.6421(3) 0.0700(14) Uani 1 1 d . . . . .
O6 O 0.3156(4) 0.3364(3) 0.4320(3) 0.0601(12) Uani 1 1 d . . . . .
O7 O 0.6243(4) 0.1998(3) 0.2908(3) 0.0600(12) Uani 1 1 d . . . . .
N3 N 0.3298(5) 0.2871(4) 0.5009(3) 0.0536(14) Uani 1 1 d . . . . .
N4 N 0.5335(5) 0.2349(4) 0.3534(4) 0.0532(14) Uani 1 1 d . . . . .
C10 C 0.4406(7) 0.1687(5) 0.5722(5) 0.0602(18) Uani 1 1 d . . . . .
C11 C 0.4241(6) 0.2258(4) 0.4967(4) 0.0481(15) Uani 1 1 d . . . . .
C12 C 0.5243(6) 0.1956(4) 0.4273(4) 0.0488(15) Uani 1 1 d . . . . .
C13 C 0.5979(6) 0.1158(4) 0.4578(5) 0.0521(16) Uani 1 1 d . . . . .
C14 C 0.5494(6) 0.0993(4) 0.5438(4) 0.0519(16) Uani 1 1 d . . . . .
C15 C 0.5970(7) 0.0274(5) 0.5888(5) 0.068(2) Uani 1 1 d . . . . .
H15 H 0.5624 0.0171 0.6466 0.081 Uiso 1 1 calc R U . . .
C16 C 0.6975(7) -0.0316(6) 0.5491(6) 0.070(2) Uani 1 1 d . . . . .
H16 H 0.7330 -0.0822 0.5796 0.084 Uiso 1 1 calc R U . . .
C17 C 0.7450(7) -0.0152(6) 0.4643(6) 0.073(2) Uani 1 1 d . . . . .
H17 H 0.8127 -0.0564 0.4378 0.087 Uiso 1 1 calc R U . . .
C18 C 0.6983(6) 0.0589(4) 0.4158(5) 0.0585(18) Uani 1 1 d . . . . .
H18 H 0.7328 0.0696 0.3580 0.070 Uiso 1 1 calc R U . . .
O8 O 1.1246(5) 0.2509(4) -0.0201(4) 0.0938(19) Uani 1 1 d . . . . .
O9 O 0.8324(4) 0.2327(4) 0.1867(3) 0.0703(14) Uani 1 1 d . . . . .
O10 O 0.6587(3) 0.4651(3) 0.0802(3) 0.0493(10) Uani 1 1 d . . . . .
N5 N 0.9264(5) 0.2356(5) 0.1217(4) 0.0659(17) Uani 1 1 d . . . . .
N6 N 0.7330(4) 0.3902(4) 0.0995(3) 0.0467(12) Uani 1 1 d . . . . .
C19 C 1.0314(6) 0.3054(6) -0.0100(5) 0.0644(19) Uani 1 1 d . . . . .
C20 C 0.9263(6) 0.2969(5) 0.0611(5) 0.0565(18) Uani 1 1 d . . . . .
C21 C 0.8358(5) 0.3758(5) 0.0470(4) 0.0470(15) Uani 1 1 d . . . . .
C22 C 0.8910(5) 0.4333(5) -0.0301(4) 0.0479(15) Uani 1 1 d . U . . .
C23 C 1.0078(6) 0.3910(6) -0.0629(5) 0.063(2) Uani 1 1 d . . . . .
C24 C 1.0787(7) 0.4319(6) -0.1372(5) 0.0658(19) Uani 1 1 d . U . . .
H24 H 1.1569 0.4032 -0.1604 0.079 Uiso 1 1 calc R U . . .
C25 C 1.0353(7) 0.5100(6) -0.1740(5) 0.074(2) Uani 1 1 d . U . . .
H25 H 1.0843 0.5384 -0.2236 0.088 Uiso 1 1 calc R U . . .
C26 C 0.9188(7) 0.5539(6) -0.1432(4) 0.0629(19) Uani 1 1 d . . . . .
H26 H 0.8909 0.6098 -0.1728 0.076 Uiso 1 1 calc R U . . .
C27 C 0.8446(6) 0.5166(5) -0.0704(4) 0.0579(17) Uani 1 1 d . U . . .
H27 H 0.7662 0.5459 -0.0488 0.070 Uiso 1 1 calc R U . . .
O11 O 0.5626(4) 0.5973(3) 0.2162(3) 0.0525(11) Uani 1 1 d . . . . .
H111 H 0.5934 0.5694 0.2547 0.079 Uiso 1 1 d R U . . .
H112 H 0.5073 0.6332 0.2453 0.079 Uiso 1 1 d R U . . .
O12 O 0.4167(4) 0.3772(3) 0.0844(3) 0.0608(12) Uani 1 1 d . . . . .
H121 H 0.4150 0.4034 0.0398 0.091 Uiso 1 1 d R U . . .
H122 H 0.4720 0.3337 0.0601 0.091 Uiso 1 1 d R U . . .
O13 O 0.5345(4) 0.4462(3) 0.3684(3) 0.0458(10) Uani 1 1 d . . . . .
O14 O 0.7154(3) 0.3994(3) 0.2861(2) 0.0467(10) Uani 1 1 d . . . . .
C28 C 0.6463(6) 0.4557(4) 0.3385(4) 0.0466(15) Uani 1 1 d . . . . .
C29 C 0.7000(6) 0.5392(5) 0.3696(4) 0.0563(17) Uani 1 1 d . . . . .
H29A H 0.7836 0.5428 0.3384 0.085 Uiso 1 1 calc R U . . .
H29B H 0.6959 0.5261 0.4288 0.085 Uiso 1 1 calc R U . . .
H29C H 0.6554 0.6028 0.3618 0.085 Uiso 1 1 calc R U . . .
O15 O 0.3291(5) 0.2253(4) 0.2838(4) 0.0870(17) Uani 1 1 d . . . . .
H151 H 0.3521 0.1683 0.2992 0.131 Uiso 1 1 d R U . . .
H152 H 0.3510 0.2158 0.2319 0.131 Uiso 1 1 d R U . . .
O16 O 0.6399(7) 0.1964(5) 0.1075(4) 0.126(3) Uani 1 1 d . . . . .
H161 H 0.6238 0.1400 0.1307 0.189 Uiso 1 1 d DR U . . .
H162 H 0.5945 0.1965 0.0759 0.189 Uiso 1 1 d R U . . .
O17 O 0.3950(4) 0.5915(3) 0.4419(3) 0.0575(12) Uani 1 1 d . . . . .
H171 H 0.4480 0.5465 0.4309 0.086 Uiso 1 1 d R U . . .
O18 O 0.3729(6) 0.8001(4) 0.2463(4) 0.0870(18) Uani 1 1 d . . . . .
O19 O 0.0497(7) 0.9748(5) 0.3342(6) 0.150(3) Uani 1 1 d . U . . .
H19A H 0.0120 0.9916 0.2981 0.225 Uiso 1 1 calc R U . . .
N7 N 0.3976(5) 0.6525(4) 0.3732(3) 0.0529(13) Uani 1 1 d . . . . .
N8 N 0.1625(9) 0.9246(6) 0.2958(6) 0.113(3) Uani 1 1 d . U . . .
C30 C 0.3130(6) 0.7241(5) 0.3859(4) 0.0541(17) Uani 1 1 d . . . . .
C31 C 0.3077(8) 0.7972(5) 0.3150(6) 0.065(2) Uani 1 1 d . . . . .
C32 C 0.1916(8) 0.8583(6) 0.3483(7) 0.083(3) Uani 1 1 d . . . . .
C33 C 0.1414(7) 0.8270(5) 0.4339(6) 0.073(2) Uani 1 1 d . . . . .
C34 C 0.2158(6) 0.7489(5) 0.4565(5) 0.0597(19) Uani 1 1 d . . . . .
C35 C 0.1845(8) 0.7045(7) 0.5362(5) 0.085(3) Uani 1 1 d . . . . .
H35 H 0.2317 0.6490 0.5519 0.102 Uiso 1 1 calc R U . . .
C36 C 0.0838(8) 0.7427(8) 0.5921(7) 0.105(3) Uani 1 1 d . . . . .
H36 H 0.0646 0.7135 0.6470 0.126 Uiso 1 1 calc R U . . .
C37 C 0.0138(9) 0.8165(8) 0.5736(8) 0.118(4) Uani 1 1 d . U . . .
H37 H -0.0540 0.8406 0.6146 0.142 Uiso 1 1 calc R U . . .
C38 C 0.0387(8) 0.8605(7) 0.4928(7) 0.100(3) Uani 1 1 d . U . . .
H38 H -0.0138 0.9127 0.4782 0.120 Uiso 1 1 calc R U . . .
O20 O 1.3585(6) 0.2372(5) -0.1133(5) 0.123(3) Uani 1 1 d . U . . .
H201 H 1.3373 0.1765 -0.1119 0.185 Uiso 1 1 d DR U . . .
H202 H 1.4273 0.2280 -0.1461 0.185 Uiso 1 1 d R U . . .
O21 O 0.3541(8) 0.0750(5) 0.7910(4) 0.143(3) Uani 1 1 d . . . . .
H211 H 0.2815 0.0925 0.8014 0.215 Uiso 1 1 d R U . . .
H212 H 0.3824 0.1017 0.7428 0.215 Uiso 1 1 d R U . . .
O22 O 0.4773(8) 0.0659(6) 0.1927(6) 0.062(3) Uani 0.5 1 d . . P . .
H221 H 0.4358 0.0410 0.1648 0.093 Uiso 0.5 1 d R U P . .
H222 H 0.5275 0.0176 0.1979 0.093 Uiso 0.5 1 d R U P . .
O23 O 0.3180(13) -0.0141(9) 0.1311(9) 0.115(5) Uani 0.5 1 d . U P . .
H231 H 0.2558 -0.0171 0.1705 0.172 Uiso 0.5 1 d R U P . .
H232 H 0.3677 -0.0651 0.1321 0.172 Uiso 0.5 1 d R U P . .
O26 O 0.8383(16) -0.0008(15) 0.1015(19) 0.281(13) Uani 0.5 1 d . U P . .
H261 H 0.8988 0.0199 0.0662 0.422 Uiso 0.5 1 d R U P . .
H262 H 0.7881 0.0496 0.1057 0.422 Uiso 0.5 1 d DR U P . .
O27 O 0.047(2) 0.9689(19) 0.0651(17) 0.256(12) Uani 0.5 1 d . U P . .
H271 H 0.1046 0.9260 0.0625 0.384 Uiso 0.5 1 d R U P . .
H272 H 0.0119 0.9890 0.1130 0.384 Uiso 0.5 1 d R U P . .
O1W O -0.0761(17) 1.0345(9) 0.2220(12) 0.181(8) Uani 0.5 1 d D U P . .
H1WA H -0.1420 1.0617 0.2083 0.271 Uiso 0.5 1 d DR U P . .
H1WB H -0.0512 1.0963 0.2183 0.271 Uiso 0.5 1 d DR U P . .
O2W O 0.479(2) -0.1585(12) 0.0320(15) 0.265(13) Uani 0.5 1 d D U P . .
H2WA H 0.4255 -0.1955 0.0197 0.398 Uiso 0.5 1 d DR U P . .
H2WB H 0.4892 -0.2110 0.0672 0.398 Uiso 0.5 1 d DR U P . .

loop_
_atom_site_aniso_label
_atom_site_aniso_U_11
_atom_site_aniso_U_22
_atom_site_aniso_U_33
_atom_site_aniso_U_23
_atom_site_aniso_U_13
_atom_site_aniso_U_12
Mn1 0.0376(5) 0.0579(6) 0.0350(5) -0.0064(4) -0.0033(4) 0.0044(4)
Mn2 0.0416(6) 0.0522(6) 0.0455(6) -0.0022(4) -0.0005(4) 0.0055(4)
Mn3 0.0426(6) 0.0532(6) 0.0444(6) -0.0103(4) -0.0025(5) 0.0094(4)
O1 0.035(2) 0.054(2) 0.037(2) -0.0082(18) -0.0039(18) 0.0056(17)
O2 0.088(4) 0.063(3) 0.123(5) -0.006(3) -0.049(4) 0.004(3)
O3 0.048(2) 0.066(3) 0.043(3) -0.005(2) -0.008(2) 0.009(2)
O4 0.044(2) 0.080(3) 0.042(3) 0.001(2) 0.002(2) 0.013(2)
N1 0.068(4) 0.044(3) 0.056(4) -0.008(2) -0.030(3) -0.001(3)
N2 0.038(3) 0.056(3) 0.035(3) -0.004(2) -0.009(2) 0.007(2)
C1 0.057(4) 0.042(4) 0.082(6) -0.015(3) -0.029(4) 0.009(3)
C2 0.050(4) 0.053(4) 0.057(5) -0.014(3) -0.020(4) 0.000(3)
C3 0.035(3) 0.057(4) 0.043(4) -0.016(3) -0.008(3) -0.001(3)
C4 0.035(3) 0.064(4) 0.058(4) -0.032(3) -0.011(3) 0.002(3)
C5 0.049(4) 0.047(4) 0.089(6) -0.025(4) -0.023(4) 0.011(3)
C6 0.050(5) 0.060(5) 0.134(9) -0.023(5) -0.025(5) 0.002(4)
C7 0.043(4) 0.067(5) 0.116(8) -0.036(5) -0.013(5) 0.016(4)
C8 0.040(4) 0.089(6) 0.081(6) -0.041(4) 0.000(4) -0.009(4)
C9 0.044(4) 0.085(5) 0.058(5) -0.035(4) -0.017(4) 0.008(3)
O5 0.081(4) 0.071(3) 0.052(3) -0.005(2) -0.009(3) 0.002(3)
O6 0.055(3) 0.059(3) 0.052(3) 0.001(2) 0.008(2) 0.009(2)
O7 0.054(3) 0.050(3) 0.066(3) -0.011(2) 0.001(2) 0.011(2)
N3 0.058(3) 0.046(3) 0.045(3) -0.004(2) 0.007(3) -0.002(2)
N4 0.051(3) 0.043(3) 0.058(4) -0.014(3) 0.001(3) 0.004(2)
C10 0.063(4) 0.055(4) 0.063(5) -0.013(3) -0.014(4) -0.010(3)
C11 0.050(4) 0.041(3) 0.053(4) -0.001(3) -0.011(3) -0.007(3)
C12 0.054(4) 0.036(3) 0.055(4) 0.003(3) -0.013(3) -0.004(3)
C13 0.056(4) 0.033(3) 0.072(5) -0.009(3) -0.025(4) 0.000(3)
C14 0.065(4) 0.038(3) 0.056(4) 0.001(3) -0.021(4) -0.002(3)
C15 0.074(5) 0.067(5) 0.073(5) -0.016(4) -0.036(5) -0.006(4)
C16 0.070(5) 0.060(5) 0.091(7) -0.002(4) -0.040(5) 0.000(4)
C17 0.054(4) 0.069(5) 0.105(7) -0.021(5) -0.036(5) 0.003(4)
C18 0.063(4) 0.041(4) 0.081(5) -0.009(3) -0.035(4) -0.003(3)
O8 0.055(3) 0.096(4) 0.110(5) -0.029(4) 0.014(3) 0.020(3)
O9 0.052(3) 0.078(3) 0.066(3) -0.009(3) 0.002(3) 0.027(2)
O10 0.040(2) 0.067(3) 0.038(2) -0.009(2) -0.0058(19) 0.005(2)
N5 0.046(3) 0.071(4) 0.073(5) -0.020(3) -0.005(3) 0.020(3)
N6 0.035(3) 0.058(3) 0.044(3) -0.015(2) -0.003(2) 0.005(2)
C19 0.054(4) 0.077(5) 0.059(5) -0.027(4) -0.005(4) 0.008(4)
C20 0.040(4) 0.069(5) 0.058(5) -0.029(4) -0.005(3) 0.009(3)
C21 0.035(3) 0.067(4) 0.038(3) -0.021(3) -0.001(3) -0.009(3)
C22 0.037(3) 0.065(4) 0.041(4) -0.021(3) -0.004(3) -0.006(3)
C23 0.048(4) 0.097(6) 0.043(4) -0.039(4) 0.004(3) -0.012(4)
C24 0.049(4) 0.093(5) 0.052(5) -0.029(4) 0.001(4) -0.014(4)
C25 0.061(5) 0.103(6) 0.050(5) -0.025(4) 0.013(4) -0.032(4)
C26 0.064(5) 0.083(5) 0.045(4) -0.010(4) -0.010(4) -0.022(4)
C27 0.050(4) 0.076(4) 0.050(4) -0.021(3) -0.008(3) -0.016(3)
O11 0.057(3) 0.062(3) 0.041(3) -0.009(2) -0.018(2) 0.007(2)
O12 0.059(3) 0.078(3) 0.044(3) -0.006(2) -0.006(2) -0.018(2)
O13 0.048(3) 0.041(2) 0.045(2) -0.0055(18) -0.007(2) 0.0070(17)
O14 0.040(2) 0.059(3) 0.037(2) -0.0122(19) -0.0036(19) 0.0060(18)
C28 0.049(4) 0.055(4) 0.033(3) -0.002(3) -0.008(3) 0.007(3)
C29 0.062(4) 0.057(4) 0.053(4) -0.015(3) -0.018(3) 0.000(3)
O15 0.086(4) 0.090(4) 0.088(4) -0.007(3) -0.022(4) -0.025(3)
O16 0.198(8) 0.091(5) 0.112(6) -0.033(4) -0.063(6) -0.042(5)
O17 0.061(3) 0.057(3) 0.050(3) -0.004(2) -0.013(2) 0.020(2)
O18 0.143(6) 0.052(3) 0.074(4) 0.004(3) -0.044(4) 0.000(3)
O19 0.164(6) 0.111(5) 0.192(7) -0.030(5) -0.097(5) 0.075(5)
N7 0.065(4) 0.051(3) 0.041(3) -0.013(2) -0.009(3) 0.007(3)
N8 0.146(6) 0.088(5) 0.125(6) -0.031(4) -0.073(5) 0.020(5)
C30 0.054(4) 0.059(4) 0.059(4) -0.024(3) -0.028(4) 0.002(3)
C31 0.086(6) 0.044(4) 0.073(6) -0.012(4) -0.038(5) 0.008(4)
C32 0.105(7) 0.047(4) 0.124(8) -0.012(5) -0.083(7) 0.017(4)
C33 0.063(5) 0.059(5) 0.112(8) -0.029(5) -0.050(5) 0.018(4)
C34 0.049(4) 0.061(4) 0.073(5) -0.035(4) -0.017(4) 0.006(3)
C35 0.078(6) 0.100(6) 0.065(6) -0.030(5) 0.003(5) 0.016(5)
C36 0.081(6) 0.119(8) 0.096(8) -0.043(6) 0.013(6) 0.025(6)
C37 0.072(6) 0.122(9) 0.143(9) -0.056(7) 0.001(7) 0.045(6)
C38 0.071(5) 0.101(6) 0.138(7) -0.054(5) -0.047(5) 0.042(4)
O20 0.102(5) 0.096(5) 0.141(6) 0.014(4) 0.019(4) -0.002(4)
O21 0.179(8) 0.120(6) 0.102(6) 0.023(5) -0.003(5) 0.024(5)
O22 0.079(6) 0.036(5) 0.073(7) -0.025(4) -0.018(6) 0.001(4)
O23 0.164(11) 0.076(7) 0.128(10) 0.025(7) -0.079(9) -0.032(7)
O26 0.252(18) 0.230(17) 0.35(2) -0.029(15) -0.020(16) -0.138(15)
O27 0.248(18) 0.255(18) 0.27(2) -0.047(16) -0.076(15) 0.035(15)
O1W 0.182(8) 0.181(8) 0.179(8) -0.007(2) -0.046(3) -0.009(2)
O2W 0.29(2) 0.268(19) 0.239(19) -0.007(15) -0.071(16) -0.045(16)

loop_
_atom_type_symbol
_atom_type_description
_atom_type_scat_dispersion_real
_atom_type_scat_dispersion_imag
_atom_type_scat_source
C C 0.0033 0.0016 'International Tables Vol C Tables 4.2.6.8 and 6.1.1.4'
H H 0.0000 0.0000 'International Tables Vol C Tables 4.2.6.8 and 6.1.1.4'
N N 0.0061 0.0033 'International Tables Vol C Tables 4.2.6.8 and 6.1.1.4'
O O 0.0106 0.0060 'International Tables Vol C Tables 4.2.6.8 and 6.1.1.4'
Mn Mn 0.3368 0.7283 'International Tables Vol C Tables 4.2.6.8 and 6.1.1.4'

loop_
_geom_angle_atom_site_label_1
_geom_angle_atom_site_label_2
_geom_angle_atom_site_label_3
_geom_angle
_geom_angle_site_symmetry_1
_geom_angle_site_symmetry_3
_geom_angle_publ_flag
O1 Mn1 O3 172.07(19) . . ?
O1 Mn1 O10 92.84(17) . . ?
O3 Mn1 O10 86.28(18) . . ?
O1 Mn1 N2 90.10(18) . . ?
O3 Mn1 N2 91.64(18) . . ?
O10 Mn1 N2 173.2(2) . . ?
O1 Mn1 O12 85.49(17) . . ?
O3 Mn1 O12 86.77(18) . . ?
O10 Mn1 O12 96.30(17) . . ?
N2 Mn1 O12 90.03(18) . . ?
O1 Mn1 O11 101.14(16) . . ?
O3 Mn1 O11 86.71(17) . . ?
O10 Mn1 O11 87.71(17) . . ?
N2 Mn1 O11 85.72(18) . . ?
O12 Mn1 O11 172.11(15) . . ?
O1 Mn1 Mn2 30.78(12) . . ?
O3 Mn1 Mn2 151.84(13) . . ?
O10 Mn1 Mn2 121.69(12) . . ?
N2 Mn1 Mn2 60.20(13) . . ?
O12 Mn1 Mn2 92.74(12) . . ?
O11 Mn1 Mn2 90.91(11) . . ?
O6 Mn2 O1 176.97(17) . . ?
O6 Mn2 O4 85.14(18) . . ?
O1 Mn2 O4 91.88(17) . . ?
O6 Mn2 N4 92.2(2) . . ?
O1 Mn2 N4 90.84(19) . . ?
O4 Mn2 N4 176.4(2) . . ?
O6 Mn2 O13 92.46(19) . . ?
O1 Mn2 O13 87.37(17) . . ?
O4 Mn2 O13 97.17(18) . . ?
N4 Mn2 O13 85.37(18) . . ?
O6 Mn2 O15 89.1(2) . . ?
O1 Mn2 O15 91.6(2) . . ?
O4 Mn2 O15 92.4(2) . . ?
N4 Mn2 O15 85.1(2) . . ?
O13 Mn2 O15 170.40(17) . . ?
O6 Mn2 Mn3 150.33(14) . . ?
O1 Mn2 Mn3 32.47(11) . . ?
O4 Mn2 Mn3 123.64(13) . . ?
N4 Mn2 Mn3 59.39(16) . . ?
O13 Mn2 Mn3 78.02(11) . . ?
O15 Mn2 Mn3 96.08(15) . . ?
O6 Mn2 Mn1 146.94(13) . . ?
O1 Mn2 Mn1 30.04(11) . . ?
O4 Mn2 Mn1 62.86(13) . . ?
N4 Mn2 Mn1 120.15(16) . . ?
O13 Mn2 Mn1 84.07(11) . . ?
O15 Mn2 Mn1 99.76(15) . . ?
Mn3 Mn2 Mn1 60.79(3) . . ?
O1 Mn3 O9 179.4(2) . . ?
O1 Mn3 O7 93.30(17) . . ?
O9 Mn3 O7 86.7(2) . . ?
O1 Mn3 N6 88.42(18) . . ?
O9 Mn3 N6 91.5(2) . . ?
O7 Mn3 N6 172.3(2) . . ?
O1 Mn3 O14 89.07(16) . . ?
O9 Mn3 O14 91.51(19) . . ?
O7 Mn3 O14 92.59(18) . . ?
N6 Mn3 O14 94.99(19) . . ?
O1 Mn3 O16 91.1(2) . . ?
O9 Mn3 O16 88.3(3) . . ?
O7 Mn3 O16 89.6(2) . . ?
N6 Mn3 O16 82.8(2) . . ?
O14 Mn3 O16 177.8(2) . . ?
O1 Mn3 Mn2 32.76(12) . . ?
O9 Mn3 Mn2 147.46(16) . . ?
O7 Mn3 Mn2 63.89(12) . . ?
N6 Mn3 Mn2 119.48(13) . . ?
O14 Mn3 Mn2 77.14(11) . . ?
O16 Mn3 Mn2 104.1(2) . . ?
Mn1 O1 Mn3 120.7(2) . . ?
Mn1 O1 Mn2 119.18(19) . . ?
Mn3 O1 Mn2 114.8(2) . . ?
N1 O3 Mn1 130.3(4) . . ?
N2 O4 Mn2 118.6(3) . . ?
C2 N1 O3 118.3(5) . . ?
C3 N2 O4 118.1(5) . . ?
C3 N2 Mn1 123.5(4) . . ?
O4 N2 Mn1 118.3(3) . . ?
O2 C1 C5 128.5(6) . . ?
O2 C1 C2 124.5(7) . . ?
C5 C1 C2 107.0(6) . . ?
N1 C2 C3 133.0(6) . . ?
N1 C2 C1 119.8(6) . . ?
C3 C2 C1 107.2(6) . . ?
N2 C3 C2 123.0(6) . . ?
N2 C3 C4 129.9(6) . . ?
C2 C3 C4 107.1(5) . . ?
C5 C4 C9 120.1(6) . . ?
C5 C4 C3 109.6(6) . . ?
C9 C4 C3 130.3(6) . . ?
C6 C5 C4 122.8(8) . . ?
C6 C5 C1 128.1(7) . . ?
C4 C5 C1 109.0(6) . . ?
C5 C6 C7 117.5(8) . . ?
C5 C6 H6 121.3 . . ?
C7 C6 H6 121.3 . . ?
C8 C7 C6 120.7(7) . . ?
C8 C7 H7 119.6 . . ?
C6 C7 H7 119.6 . . ?
C7 C8 C9 124.4(8) . . ?
C7 C8 H8 117.8 . . ?
C9 C8 H8 117.8 . . ?
C4 C9 C8 114.5(7) . . ?
C4 C9 H9 122.8 . . ?
C8 C9 H9 122.8 . . ?
N3 O6 Mn2 130.3(4) . . ?
N4 O7 Mn3 113.1(3) . . ?
C11 N3 O6 118.7(5) . . ?
C12 N4 O7 118.4(5) . . ?
C12 N4 Mn2 123.8(4) . . ?
O7 N4 Mn2 117.9(4) . . ?
O5 C10 C11 124.9(6) . . ?
O5 C10 C14 129.4(7) . . ?
C11 C10 C14 105.6(6) . . ?
N3 C11 C12 132.6(6) . . ?
N3 C11 C10 119.7(6) . . ?
C12 C11 C10 107.7(5) . . ?
N4 C12 C13 130.5(6) . . ?
N4 C12 C11 121.0(6) . . ?
C13 C12 C11 108.4(6) . . ?
C18 C13 C14 121.0(6) . . ?
C18 C13 C12 130.5(7) . . ?
C14 C13 C12 108.4(6) . . ?
C15 C14 C13 121.8(7) . . ?
C15 C14 C10 128.4(7) . . ?
C13 C14 C10 109.7(6) . . ?
C14 C15 C16 119.1(8) . . ?
C14 C15 H15 120.4 . . ?
C16 C15 H15 120.4 . . ?
C17 C16 C15 118.9(7) . . ?
C17 C16 H16 120.5 . . ?
C15 C16 H16 120.5 . . ?
C16 C17 C18 123.5(7) . . ?
C16 C17 H17 118.2 . . ?
C18 C17 H17 118.2 . . ?
C13 C18 C17 115.6(8) . . ?
C13 C18 H18 122.2 . . ?
C17 C18 H18 122.2 . . ?
N5 O9 Mn3 130.0(4) . . ?
N6 O10 Mn1 117.3(3) . . ?
C20 N5 O9 120.8(5) . . ?
C21 N6 O10 116.9(5) . . ?
C21 N6 Mn3 123.0(4) . . ?
O10 N6 Mn3 120.0(4) . . ?
O8 C19 C23 126.7(7) . . ?
O8 C19 C20 125.1(8) . . ?
C23 C19 C20 108.1(6) . . ?
N5 C20 C19 122.1(6) . . ?
N5 C20 C21 131.1(6) . . ?
C19 C20 C21 106.7(6) . . ?
N6 C21 C22 130.4(6) . . ?
N6 C21 C20 122.4(6) . . ?
C22 C21 C20 107.0(5) . . ?
C27 C22 C23 120.9(7) . . ?
C27 C22 C21 130.3(6) . . ?
C23 C22 C21 108.8(6) . . ?
C24 C23 C22 119.8(8) . . ?
C24 C23 C19 130.9(7) . . ?
C22 C23 C19 109.3(7) . . ?
C25 C24 C23 119.0(7) . . ?
C25 C24 H24 120.5 . . ?
C23 C24 H24 120.5 . . ?
C24 C25 C26 122.7(8) . . ?
C24 C25 H25 118.6 . . ?
C26 C25 H25 118.6 . . ?
C27 C26 C25 120.9(7) . . ?
C27 C26 H26 119.5 . . ?
C25 C26 H26 119.5 . . ?
C26 C27 C22 116.7(6) . . ?
C26 C27 H27 121.7 . . ?
C22 C27 H27 121.7 . . ?
Mn1 O11 H111 109.4 . . ?
Mn1 O11 H112 113.8 . . ?
H111 O11 H112 99.2 . . ?
Mn1 O12 H121 108.8 . . ?
Mn1 O12 H122 108.3 . . ?
H121 O12 H122 89.8 . . ?
C28 O13 Mn2 127.1(4) . . ?
C28 O14 Mn3 130.9(4) . . ?
O14 C28 O13 124.9(6) . . ?
O14 C28 C29 117.8(6) . . ?
O13 C28 C29 117.3(5) . . ?
C28 C29 H29A 109.5 . . ?
C28 C29 H29B 109.5 . . ?
H29A C29 H29B 109.5 . . ?
C28 C29 H29C 109.5 . . ?
H29A C29 H29C 109.5 . . ?
H29B C29 H29C 109.5 . . ?
Mn2 O15 H151 112.1 . . ?
Mn2 O15 H152 114.7 . . ?
H151 O15 H152 96.0 . . ?
Mn3 O16 H161 109.6 . . ?
Mn3 O16 H162 138.3 . . ?
H161 O16 H162 95.9 . . ?
N7 O17 H171 109.4 . . ?
N8 O19 H19A 109.5 . . ?
C30 N7 O17 112.5(5) . . ?
C32 N8 O19 108.9(9) . . ?
N7 C30 C34 133.0(7) . . ?
N7 C30 C31 117.5(7) . . ?
C34 C30 C31 109.4(6) . . ?
O18 C31 C30 128.5(7) . . ?
O18 C31 C32 128.7(7) . . ?
C30 C31 C32 102.5(7) . . ?
N8 C32 C33 135.9(9) . . ?
N8 C32 C31 114.6(10) . . ?
C33 C32 C31 109.4(6) . . ?
C34 C33 C38 119.1(9) . . ?
C34 C33 C32 108.6(7) . . ?
C38 C33 C32 132.3(8) . . ?
C35 C34 C33 119.3(7) . . ?
C35 C34 C30 130.8(7) . . ?
C33 C34 C30 109.7(7) . . ?
C36 C35 C34 118.8(9) . . ?
C36 C35 H35 120.6 . . ?
C34 C35 H35 120.6 . . ?
C37 C36 C35 123.4(11) . . ?
C37 C36 H36 118.3 . . ?
C35 C36 H36 118.3 . . ?
C36 C37 C38 119.8(9) . . ?
C36 C37 H37 120.1 . . ?
C38 C37 H37 120.1 . . ?
C33 C38 C37 119.5(8) . . ?
C33 C38 H38 120.3 . . ?
C37 C38 H38 120.2 . . ?
H201 O20 H202 97.0 . . ?
H211 O21 H212 103.9 . . ?
H221 O22 H222 102.5 . . ?
H231 O23 H232 112.3 . . ?
H261 O26 H262 102.9 . . ?
H271 O27 H272 116.4 . . ?
H1WA O1W H1WB 87.8 . . ?
H2WA O2W H2WB 84.4 . . ?

loop_
_geom_bond_atom_site_label_1
_geom_bond_atom_site_label_2
_geom_bond_distance
_geom_bond_site_symmetry_2
_geom_bond_publ_flag
Mn1 O1 1.857(4) . ?
Mn1 O3 1.901(4) . ?
Mn1 O10 1.936(4) . ?
Mn1 N2 2.019(5) . ?
Mn1 O12 2.248(4) . ?
Mn1 O11 2.250(4) . ?
Mn1 Mn2 3.2393(13) . ?
Mn2 O6 1.889(4) . ?
Mn2 O1 1.899(4) . ?
Mn2 O4 1.929(4) . ?
Mn2 N4 2.018(5) . ?
Mn2 O13 2.208(4) . ?
Mn2 O15 2.283(5) . ?
Mn2 Mn3 3.1862(13) . ?
Mn3 O1 1.884(4) . ?
Mn3 O9 1.906(4) . ?
Mn3 O7 1.940(5) . ?
Mn3 N6 2.027(5) . ?
Mn3 O14 2.145(4) . ?
Mn3 O16 2.325(6) . ?
O2 C1 1.277(9) . ?
O3 N1 1.360(6) . ?
O4 N2 1.357(6) . ?
N1 C2 1.272(8) . ?
N2 C3 1.274(7) . ?
C1 C5 1.437(11) . ?
C1 C2 1.496(8) . ?
C2 C3 1.440(9) . ?
C3 C4 1.463(8) . ?
C4 C5 1.404(9) . ?
C4 C9 1.405(10) . ?
C5 C6 1.381(9) . ?
C6 C7 1.382(12) . ?
C6 H6 0.9500 . ?
C7 C8 1.341(11) . ?
C7 H7 0.9500 . ?
C8 C9 1.434(9) . ?
C8 H8 0.9500 . ?
C9 H9 0.9500 . ?
O5 C10 1.229(8) . ?
O6 N3 1.327(7) . ?
O7 N4 1.357(6) . ?
N3 C11 1.302(8) . ?
N4 C12 1.289(8) . ?
C10 C11 1.477(9) . ?
C10 C14 1.497(9) . ?
C11 C12 1.465(9) . ?
C12 C13 1.460(8) . ?
C13 C18 1.391(9) . ?
C13 C14 1.409(9) . ?
C14 C15 1.351(9) . ?
C15 C16 1.395(10) . ?
C15 H15 0.9500 . ?
C16 C17 1.389(11) . ?
C16 H16 0.9500 . ?
C17 C18 1.402(10) . ?
C17 H17 0.9500 . ?
C18 H18 0.9500 . ?
O8 C19 1.235(8) . ?
O9 N5 1.326(7) . ?
O10 N6 1.347(6) . ?
N5 C20 1.260(9) . ?
N6 C21 1.294(7) . ?
C19 C23 1.451(11) . ?
C19 C20 1.473(10) . ?
C20 C21 1.478(9) . ?
C21 C22 1.478(9) . ?
C22 C27 1.405(9) . ?
C22 C23 1.412(9) . ?
C23 C24 1.405(10) . ?
C24 C25 1.309(11) . ?
C24 H24 0.9500 . ?
C25 C26 1.410(10) . ?
C25 H25 0.9500 . ?
C26 C27 1.385(9) . ?
C26 H26 0.9500 . ?
C27 H27 0.9500 . ?
O11 H111 0.8630 . ?
O11 H112 0.8367 . ?
O12 H121 0.8035 . ?
O12 H122 0.8685 . ?
O13 C28 1.279(7) . ?
O14 C28 1.268(7) . ?
C28 C29 1.511(9) . ?
C29 H29A 0.9800 . ?
C29 H29B 0.9800 . ?
C29 H29C 0.9800 . ?
O15 H151 0.8349 . ?
O15 H152 0.8531 . ?
O16 H161 0.8399 . ?
O16 H162 0.8372 . ?
O17 N7 1.357(6) . ?
O17 H171 0.8199 . ?
O18 C31 1.201(9) . ?
O19 N8 1.435(11) . ?
O19 H19A 0.8400 . ?
N7 C30 1.303(7) . ?
N8 C32 1.292(11) . ?
C30 C34 1.442(9) . ?
C30 C31 1.494(10) . ?
C31 C32 1.514(11) . ?
C32 C33 1.443(13) . ?
C33 C34 1.397(9) . ?
C33 C38 1.399(12) . ?
C34 C35 1.389(11) . ?
C35 C36 1.379(10) . ?
C35 H35 0.9500 . ?
C36 C37 1.300(13) . ?
C36 H36 0.9500 . ?
C37 C38 1.402(14) . ?
C37 H37 0.9500 . ?
C38 H38 0.9500 . ?
O20 H201 0.8690 . ?
O20 H202 0.8499 . ?
O21 H211 0.8329 . ?
O21 H212 0.8521 . ?
O22 H221 0.8507 . ?
O22 H222 0.8506 . ?
O23 H231 0.8437 . ?
O23 H232 0.8593 . ?
O26 H261 0.8458 . ?
O26 H262 0.8499 . ?
O27 H271 0.8400 . ?
O27 H272 0.8493 . ?
O1W H1WA 0.8957 . ?
O1W H1WB 0.8962 . ?
O2W H2WA 0.9005 . ?
O2W H2WB 0.9054 . ?

loop_
_geom_hbond_atom_site_label_D
_geom_hbond_atom_site_label_H
_geom_hbond_atom_site_label_A
_geom_hbond_distance_DH
_geom_hbond_distance_HA
_geom_hbond_distance_DA
_geom_hbond_angle_DHA
_geom_hbond_site_symmetry_A
O11 H111 O13 0.86 2.43 3.106(6) 136.0 .
O11 H112 O18 0.84 2.62 3.335(7) 144.5 .
O11 H112 N7 0.84 2.20 2.919(7) 143.3 .
O12 H121 O3 0.80 2.06 2.697(6) 136.7 2_665
O12 H122 N1 0.87 2.58 3.203(8) 129.6 2_665
C29 H29B O17 0.98 2.63 3.459(8) 142.8 2_666
O15 H151 O22 0.83 2.41 2.887(10) 116.7 .
O16 H161 O22 0.84 2.05 2.738(12) 139.1 .
O16 H162 O2W 0.84 2.29 3.09(2) 160.5 2_655
O17 H171 O13 0.82 1.83 2.591(5) 154.4 .
O19 H19A O1W 0.84 1.86 2.699(18) 176.7 .
O20 H201 O21 0.87 2.15 2.802(10) 131.4 1_654
O20 H202 O18 0.85 2.50 3.350(10) 178.3 2_765
O21 H211 O26 0.83 2.22 2.70(2) 116.3 2_656
O21 H212 O5 0.85 1.92 2.718(8) 155.1 .
O22 H221 O23 0.85 1.83 2.665(15) 165.1 .
O22 H222 O21 0.85 1.81 2.658(11) 173.7 2_656
O23 H231 N8 0.84 2.21 2.978(17) 150.4 1_545
O23 H232 O18 0.86 2.55 3.167(12) 130.0 1_545
O23 H232 O2W 0.86 2.22 2.87(3) 132.0 .
O26 H261 O27 0.85 1.79 2.35(3) 121.5 1_645
O26 H261 O27 0.85 2.12 2.77(4) 134.6 2_665
O26 H262 O16 0.85 2.50 3.349(18) 175.9 .
O27 H271 O2 0.84 2.05 2.80(2) 148.5 .
O27 H272 O1W 0.85 1.95 2.80(3) 177.2 .
O1W H1WB O9 0.90 2.30 2.863(8) 120.9 1_465
O1W H1WA O26 0.90 2.09 2.55(3) 110.4 1_465
O1W H1WB O9 0.90 2.30 2.863(8) 120.9 1_465
O1W H1WB N5 0.90 2.43 3.076(14) 129.7 1_465
O2W H2WA N1 0.90 2.29 2.903(9) 124.9 1_545
O2W H2WA O16 0.90 2.43 3.09(2) 129.8 2_655
O2W H2WA N1 0.90 2.29 2.903(9) 124.9 1_545
O2W H2WB O20 0.91 2.10 2.70(3) 122.9 2_755

loop_
_geom_torsion_atom_site_label_1
_geom_torsion_atom_site_label_2
_geom_torsion_atom_site_label_3
_geom_torsion_atom_site_label_4
_geom_torsion
_geom_torsion_site_symmetry_1
_geom_torsion_site_symmetry_2
_geom_torsion_site_symmetry_3
_geom_torsion_site_symmetry_4
_geom_torsion_publ_flag
O10 Mn1 O1 Mn3 8.0(3) . . . . ?
N2 Mn1 O1 Mn3 -165.8(3) . . . . ?
O12 Mn1 O1 Mn3 104.1(2) . . . . ?
O11 Mn1 O1 Mn3 -80.2(2) . . . . ?
Mn2 Mn1 O1 Mn3 -152.8(4) . . . . ?
O10 Mn1 O1 Mn2 160.8(2) . . . . ?
N2 Mn1 O1 Mn2 -13.0(3) . . . . ?
O12 Mn1 O1 Mn2 -103.1(2) . . . . ?
O11 Mn1 O1 Mn2 72.6(2) . . . . ?
O7 Mn3 O1 Mn1 179.2(2) . . . . ?
N6 Mn3 O1 Mn1 -8.4(3) . . . . ?
O14 Mn3 O1 Mn1 86.6(2) . . . . ?
O16 Mn3 O1 Mn1 -91.1(3) . . . . ?
Mn2 Mn3 O1 Mn1 153.9(4) . . . . ?
O7 Mn3 O1 Mn2 25.3(3) . . . . ?
N6 Mn3 O1 Mn2 -162.3(2) . . . . ?
O14 Mn3 O1 Mn2 -67.3(2) . . . . ?
O16 Mn3 O1 Mn2 115.0(3) . . . . ?
O4 Mn2 O1 Mn1 14.4(3) . . . . ?
N4 Mn2 O1 Mn1 -168.0(3) . . . . ?
O13 Mn2 O1 Mn1 -82.7(2) . . . . ?
O15 Mn2 O1 Mn1 106.9(3) . . . . ?
Mn3 Mn2 O1 Mn1 -154.3(4) . . . . ?
O4 Mn2 O1 Mn3 168.7(2) . . . . ?
N4 Mn2 O1 Mn3 -13.7(3) . . . . ?
O13 Mn2 O1 Mn3 71.6(2) . . . . ?
O15 Mn2 O1 Mn3 -98.8(2) . . . . ?
Mn1 Mn2 O1 Mn3 154.3(4) . . . . ?
Mn1 O3 N1 C2 -2.9(8) . . . . ?
Mn2 O4 N2 C3 -174.5(4) . . . . ?
Mn2 O4 N2 Mn1 2.7(6) . . . . ?
O3 N1 C2 C3 -0.2(10) . . . . ?
O3 N1 C2 C1 -177.8(5) . . . . ?
O2 C1 C2 N1 1.1(10) . . . . ?
C5 C1 C2 N1 179.6(6) . . . . ?
O2 C1 C2 C3 -177.1(6) . . . . ?
C5 C1 C2 C3 1.4(7) . . . . ?
O4 N2 C3 C2 -179.3(5) . . . . ?
Mn1 N2 C3 C2 3.7(8) . . . . ?
O4 N2 C3 C4 0.8(10) . . . . ?
Mn1 N2 C3 C4 -176.2(5) . . . . ?
N1 C2 C3 N2 -0.5(11) . . . . ?
C1 C2 C3 N2 177.4(6) . . . . ?
N1 C2 C3 C4 179.5(7) . . . . ?
C1 C2 C3 C4 -2.7(7) . . . . ?
N2 C3 C4 C5 -176.9(6) . . . . ?
C2 C3 C4 C5 3.1(7) . . . . ?
N2 C3 C4 C9 2.1(11) . . . . ?
C2 C3 C4 C9 -177.9(6) . . . . ?
C9 C4 C5 C6 1.1(10) . . . . ?
C3 C4 C5 C6 -179.7(6) . . . . ?
C9 C4 C5 C1 178.6(6) . . . . ?
C3 C4 C5 C1 -2.3(7) . . . . ?
O2 C1 C5 C6 -3.8(12) . . . . ?
C2 C1 C5 C6 177.8(7) . . . . ?
O2 C1 C5 C4 179.0(7) . . . . ?
C2 C1 C5 C4 0.6(7) . . . . ?
C4 C5 C6 C7 -2.0(11) . . . . ?
C1 C5 C6 C7 -178.9(7) . . . . ?
C5 C6 C7 C8 2.4(12) . . . . ?
C6 C7 C8 C9 -2.1(12) . . . . ?
C5 C4 C9 C8 -0.6(9) . . . . ?
C3 C4 C9 C8 -179.5(6) . . . . ?
C7 C8 C9 C4 1.1(10) . . . . ?
O4 Mn2 O6 N3 -169.3(6) . . . . ?
N4 Mn2 O6 N3 13.1(6) . . . . ?
O13 Mn2 O6 N3 -72.4(5) . . . . ?
O15 Mn2 O6 N3 98.2(5) . . . . ?
Mn3 Mn2 O6 N3 -2.5(8) . . . . ?
Mn1 Mn2 O6 N3 -155.3(4) . . . . ?
Mn2 O6 N3 C11 -9.5(9) . . . . ?
Mn3 O7 N4 C12 -150.5(5) . . . . ?
Mn3 O7 N4 Mn2 28.5(5) . . . . ?
O6 N3 C11 C12 -1.5(11) . . . . ?
O6 N3 C11 C10 -178.8(6) . . . . ?
O5 C10 C11 N3 -3.4(11) . . . . ?
C14 C10 C11 N3 174.4(6) . . . . ?
O5 C10 C11 C12 178.7(7) . . . . ?
C14 C10 C11 C12 -3.6(7) . . . . ?
O7 N4 C12 C13 0.2(11) . . . . ?
Mn2 N4 C12 C13 -178.7(5) . . . . ?
O7 N4 C12 C11 -176.1(5) . . . . ?
Mn2 N4 C12 C11 4.9(9) . . . . ?
N3 C11 C12 N4 3.3(11) . . . . ?
C10 C11 C12 N4 -179.1(6) . . . . ?
N3 C11 C12 C13 -173.8(7) . . . . ?
C10 C11 C12 C13 3.8(7) . . . . ?
N4 C12 C13 C18 -0.7(12) . . . . ?
C11 C12 C13 C18 176.1(6) . . . . ?
N4 C12 C13 C14 -179.2(7) . . . . ?
C11 C12 C13 C14 -2.5(7) . . . . ?
C18 C13 C14 C15 -0.7(10) . . . . ?
C12 C13 C14 C15 178.1(6) . . . . ?
C18 C13 C14 C10 -178.5(6) . . . . ?
C12 C13 C14 C10 0.2(7) . . . . ?
O5 C10 C14 C15 2.1(13) . . . . ?
C11 C10 C14 C15 -175.6(7) . . . . ?
O5 C10 C14 C13 179.7(7) . . . . ?
C11 C10 C14 C13 2.1(7) . . . . ?
C13 C14 C15 C16 0.5(10) . . . . ?
C10 C14 C15 C16 177.9(7) . . . . ?
C14 C15 C16 C17 -0.6(11) . . . . ?
C15 C16 C17 C18 0.9(12) . . . . ?
C14 C13 C18 C17 0.9(9) . . . . ?
C12 C13 C18 C17 -177.6(6) . . . . ?
C16 C17 C18 C13 -1.0(10) . . . . ?
Mn3 O9 N5 C20 8.0(10) . . . . ?
Mn1 O10 N6 C21 173.9(4) . . . . ?
Mn1 O10 N6 Mn3 -1.8(5) . . . . ?
O9 N5 C20 C19 176.8(6) . . . . ?
O9 N5 C20 C21 2.2(12) . . . . ?
O8 C19 C20 N5 5.0(12) . . . . ?
C23 C19 C20 N5 -172.4(7) . . . . ?
O8 C19 C20 C21 -179.3(7) . . . . ?
C23 C19 C20 C21 3.4(8) . . . . ?
O10 N6 C21 C22 4.8(9) . . . . ?
Mn3 N6 C21 C22 -179.6(5) . . . . ?
O10 N6 C21 C20 179.3(5) . . . . ?
Mn3 N6 C21 C20 -5.1(8) . . . . ?
N5 C20 C21 N6 -3.2(12) . . . . ?
C19 C20 C21 N6 -178.4(6) . . . . ?
N5 C20 C21 C22 172.4(8) . . . . ?
C19 C20 C21 C22 -2.9(7) . . . . ?
N6 C21 C22 C27 -3.9(11) . . . . ?
C20 C21 C22 C27 -179.0(6) . . . . ?
N6 C21 C22 C23 176.4(6) . . . . ?
C20 C21 C22 C23 1.3(7) . . . . ?
C27 C22 C23 C24 -0.5(9) . . . . ?
C21 C22 C23 C24 179.2(6) . . . . ?
C27 C22 C23 C19 -178.9(6) . . . . ?
C21 C22 C23 C19 0.8(7) . . . . ?
O8 C19 C23 C24 1.9(14) . . . . ?
C20 C19 C23 C24 179.2(7) . . . . ?
O8 C19 C23 C22 -180.0(7) . . . . ?
C20 C19 C23 C22 -2.6(8) . . . . ?
C22 C23 C24 C25 1.2(10) . . . . ?
C19 C23 C24 C25 179.1(7) . . . . ?
C23 C24 C25 C26 -1.5(11) . . . . ?
C24 C25 C26 C27 1.2(11) . . . . ?
C25 C26 C27 C22 -0.5(10) . . . . ?
C23 C22 C27 C26 0.2(9) . . . . ?
C21 C22 C27 C26 -179.4(6) . . . . ?
Mn3 O14 C28 O13 19.4(9) . . . . ?
Mn3 O14 C28 C29 -161.9(4) . . . . ?
Mn2 O13 C28 O14 -10.4(8) . . . . ?
Mn2 O13 C28 C29 170.9(4) . . . . ?
O17 N7 C30 C34 -2.8(10) . . . . ?
O17 N7 C30 C31 179.2(5) . . . . ?
N7 C30 C31 O18 -1.0(12) . . . . ?
C34 C30 C31 O18 -179.4(8) . . . . ?
N7 C30 C31 C32 172.5(6) . . . . ?
C34 C30 C31 C32 -6.0(7) . . . . ?
O19 N8 C32 C33 -2.7(14) . . . . ?
O19 N8 C32 C31 178.3(6) . . . . ?
O18 C31 C32 N8 -2.8(13) . . . . ?
C30 C31 C32 N8 -176.2(7) . . . . ?
O18 C31 C32 C33 177.9(8) . . . . ?
C30 C31 C32 C33 4.5(8) . . . . ?
N8 C32 C33 C34 179.6(10) . . . . ?
C31 C32 C33 C34 -1.4(9) . . . . ?
N8 C32 C33 C38 -0.9(17) . . . . ?
C31 C32 C33 C38 178.1(8) . . . . ?
C38 C33 C34 C35 1.7(11) . . . . ?
C32 C33 C34 C35 -178.7(7) . . . . ?
C38 C33 C34 C30 177.8(7) . . . . ?
C32 C33 C34 C30 -2.6(8) . . . . ?
N7 C30 C34 C35 3.0(13) . . . . ?
C31 C30 C34 C35 -178.9(8) . . . . ?
N7 C30 C34 C33 -172.6(7) . . . . ?
C31 C30 C34 C33 5.6(8) . . . . ?
C33 C34 C35 C36 -3.4(13) . . . . ?
C30 C34 C35 C36 -178.6(8) . . . . ?
C34 C35 C36 C37 2.2(16) . . . . ?
C35 C36 C37 C38 0.8(18) . . . . ?
C34 C33 C38 C37 1.2(14) . . . . ?
C32 C33 C38 C37 -178.3(10) . . . . ?
C36 C37 C38 C33 -2.5(17) . . . . ?
